data_4038940
loop_
_publ_author_name
'Vershinin, Vlada'
'Forkosh, Hagit'
'Ben-Lulu, Mor'
'Libman, Anna'
'Pappo, Doron'

_publ_section_title
;
 Mechanistic Insights into the FeCl<sub>3</sub>-Catalyzed Oxidative
 Cross-Coupling of Phenols with 2-Aminonaphthalenes.
;
_journal_issue 1
_journal_name_full 'The Journal of organic chemistry'
_journal_page_first 79
_journal_page_last 90
_journal_paper_doi 10.1021/acs.joc.0c00874
_journal_volume 86
_journal_year 2020
_chemical_formula_moiety 'C20 H21 N O2'
_chemical_formula_sum 'C20 H21 N O2'
_chemical_formula_weight 307.38
_space_group_crystal_system monoclinic
_space_group_IT_number 14
_space_group_name_Hall '-P 2yn'
_space_group_name_H-M_alt 'P 1 21/n 1'
_atom_sites_solution_hydrogens geom
_atom_sites_solution_primary dual
_audit_creation_date 2020-05-21
_audit_creation_method
;
Olex2 1.2-ac3
(compiled 2017.08.10 svn.r3458 for OlexSys, GUI svn.r5381)
;
_cell_angle_alpha 90
_cell_angle_beta 112.620(2)
_cell_angle_gamma 90
_cell_formula_units_Z 4
_cell_length_a 9.93550(10)
_cell_length_b 17.2277(2)
_cell_length_c 10.3753(2)
_cell_measurement_reflns_used 8839
_cell_measurement_temperature 301.07(10)
_cell_measurement_theta_max 75.5290
_cell_measurement_theta_min 5.1020
_cell_volume 1639.29(5)
_computing_cell_refinement 'CrysAlisPro 1.171.40.53 (Rigaku OD, 2019)'
_computing_data_collection 'CrysAlisPro 1.171.40.53 (Rigaku OD, 2019)'
_computing_data_reduction 'CrysAlisPro 1.171.40.53 (Rigaku OD, 2019)'
_computing_molecular_graphics 'Olex2 (Dolomanov et al., 2009)'
_computing_publication_material 'Olex2 (Dolomanov et al., 2009)'
_computing_structure_refinement 'ShelXL (Sheldrick, 2015)'
_computing_structure_solution 'ShelXT (Sheldrick, 2015)'
_diffrn_ambient_environment air
_diffrn_ambient_temperature 301.07(10)
_diffrn_detector 'CCD plate'
_diffrn_detector_area_resol_mean 10.0000
_diffrn_detector_type HyPix
_diffrn_measured_fraction_theta_full 0.999
_diffrn_measured_fraction_theta_max 0.971
_diffrn_measurement_details
;
List of Runs (angles in degrees, time in seconds):

  # Type    Start    End  Width  t~exp~   \w     \q     \k     \f   Frames
--------------------------------------------------------------------------
  1  \w    -24.00  29.00   0.50    0.30    --  -46.70  19.00   0.00  106
  2  \w    -36.00  26.00   0.50    0.30    --  -46.70  38.00-120.00  124
  3  \w    -43.00 -14.00   0.50    1.21    --  -86.25  45.00-180.00   58
  4  \w    -83.00  -6.00   0.50    0.30    --  -46.70 115.00 -24.00  154
  5  \w     24.00  80.00   0.50    0.30    --   46.70  77.00-150.00  112
  6  \w     81.00 177.00   0.50    1.21    --  103.99  77.00 -60.00  192
  7  \w    101.00 177.00   0.50    1.21    --  103.99 115.00 -24.00  152
  8  \w     95.00 177.00   0.50    1.21    --  103.99 125.00 120.00  164
  9  \w     32.00  61.00   0.50    1.21    --  103.99 -45.00  30.00   58
 10  \w     32.00  61.00   0.50    1.21    --  103.99 -45.00   0.00   58
 11  \w     32.00  61.00   0.50    1.21    --  103.99 -45.00 -60.00   58
 12  \w     31.00 105.00   0.50    1.21    --  103.99 -95.00 -60.00  148
 13  \w     27.00  89.00   0.50    0.30    --   46.70-115.00-113.00  124
 14  \w     34.00 112.00   0.50    1.21    --  103.99-125.00-180.00  156
 15  \w     31.00 109.00   0.50    1.21    --  103.99-115.00-113.00  156
 16  \w     32.00  61.00   0.50    1.21    --  103.99 -45.00-150.00   58
 17  \w     32.00  61.00   0.50    1.21    --  103.99 -45.00  60.00   58
 18  \w     32.00  61.00   0.50    1.21    --  103.99 -45.00 120.00   58
 19  \w     32.00  61.00   0.50    1.21    --  103.99 -45.00  90.00   58
 20  \w     31.00  79.00   0.50    1.21    --  103.99 -61.00  90.00   96
 21  \w     57.00 143.00   0.50    1.21    --  103.99-169.00 102.00  172
 22  \w   -118.00 -45.00   0.50    0.30    --  -46.70-169.00 102.00  146
 23  \w   -118.00 -73.00   0.50    0.30    --  -46.70-125.00 -60.00   90
 24  \w   -118.00 -73.00   0.50    0.30    --  -46.70-125.00   0.00   90
 25  \w   -159.00 -80.00   0.50    1.21    --  -86.25-115.00-113.00  158
;
_diffrn_measurement_device 'four-circle diffractometer'
_diffrn_measurement_device_type 'XtaLAB Synergy, Dualflex, HyPix'
_diffrn_measurement_method '\w scans'
_diffrn_orient_matrix_type 'CrysAlisPro convention (1999,Acta A55,543-557)'
_diffrn_orient_matrix_UB_11 -0.0773655000
_diffrn_orient_matrix_UB_12 0.0317992000
_diffrn_orient_matrix_UB_13 -0.1492256000
_diffrn_orient_matrix_UB_21 -0.0026799000
_diffrn_orient_matrix_UB_22 -0.0822362000
_diffrn_orient_matrix_UB_23 -0.0593746000
_diffrn_orient_matrix_UB_31 -0.1490872000
_diffrn_orient_matrix_UB_32 -0.0149904000
_diffrn_orient_matrix_UB_33 0.0087622000
_diffrn_radiation_monochromator mirror
_diffrn_radiation_probe x-ray
_diffrn_radiation_type CuK\a
_diffrn_radiation_wavelength 1.54184
_diffrn_reflns_av_R_equivalents 0.0490
_diffrn_reflns_av_unetI/netI 0.0375
_diffrn_reflns_Laue_measured_fraction_full 0.999
_diffrn_reflns_Laue_measured_fraction_max 0.971
_diffrn_reflns_limit_h_max 10
_diffrn_reflns_limit_h_min -12
_diffrn_reflns_limit_k_max 20
_diffrn_reflns_limit_k_min -21
_diffrn_reflns_limit_l_max 13
_diffrn_reflns_limit_l_min -12
_diffrn_reflns_number 15834
_diffrn_reflns_point_group_measured_fraction_full 0.999
_diffrn_reflns_point_group_measured_fraction_max 0.971
_diffrn_reflns_theta_full 67.684
_diffrn_reflns_theta_max 75.987
_diffrn_reflns_theta_min 5.135
_diffrn_source 'micro-focus sealed X-ray tube'
_diffrn_source_type 'PhotonJet (Cu) X-ray Source'
_exptl_absorpt_coefficient_mu 0.633
_exptl_absorpt_correction_T_max 1.00000
_exptl_absorpt_correction_T_min 0.83086
_exptl_absorpt_correction_type multi-scan
_exptl_absorpt_process_details
;
CrysAlisPro 1.171.40.53 (Rigaku Oxford Diffraction, 2019)
Empirical absorption correction using spherical harmonics,
 implemented in SCALE3 ABSPACK scaling algorithm.
;
_exptl_crystal_colour 'clear yellowish yellow'
_exptl_crystal_colour_lustre clear
_exptl_crystal_colour_modifier yellowish
_exptl_crystal_colour_primary yellow
_exptl_crystal_density_diffrn 1.245
_exptl_crystal_description block
_exptl_crystal_F_000 656
_exptl_crystal_size_max 0.269
_exptl_crystal_size_mid 0.143
_exptl_crystal_size_min 0.065
_refine_diff_density_max 0.341
_refine_diff_density_min -0.210
_refine_diff_density_rms 0.044
_refine_ls_extinction_method none
_refine_ls_goodness_of_fit_ref 1.070
_refine_ls_hydrogen_treatment constr
_refine_ls_matrix_type full
_refine_ls_number_parameters 213
_refine_ls_number_reflns 3333
_refine_ls_number_restraints 0
_refine_ls_restrained_S_all 1.070
_refine_ls_R_factor_all 0.0511
_refine_ls_R_factor_gt 0.0452
_refine_ls_shift/su_max 0.000
_refine_ls_shift/su_mean 0.000
_refine_ls_structure_factor_coef Fsqd
_refine_ls_weighting_details 'w=1/[\s^2^(Fo^2^)+(0.0690P)^2^+0.2610P] where P=(Fo^2^+2Fc^2^)/3'
_refine_ls_weighting_scheme calc
_refine_ls_wR_factor_gt 0.1280
_refine_ls_wR_factor_ref 0.1342
_reflns_Friedel_coverage 0.000
_reflns_number_gt 2841
_reflns_number_total 3333
_reflns_threshold_expression 'I > 2\s(I)'
_cod_data_source_file jo0c00874_si_002.cif
_cod_data_source_block dp_21_5_2020_19_1
_cod_depositor_comments 'Adding full bibliography for 4038940.cif.'
_cod_database_code 4038940
_shelx_shelxl_version_number 2018/3
_chemical_oxdiff_formula C20H21NO2
_shelx_space_group_comment
;
The symmetry employed for this shelxl refinement is uniquely defined
by the following loop, which should always be used as a source of
symmetry information in preference to the above space-group names.
They are only intended as comments.
;
_reflns_odcompleteness_completeness 99.37
_reflns_odcompleteness_iscentric 1
_reflns_odcompleteness_theta 71.98
_olex2_refinement_description
;
1. Fixed Uiso
 At 1.2 times of:
  All C(H) groups, All C(H,H,H,H,H,H) groups
 At 1.5 times of:
  All C(H,H,H) groups, All O(H) groups
2. Others
 Sof(H00Q)=Sof(H00R)=Sof(H00S)=1-FVAR(1)
 Sof(H00N)=Sof(H00O)=Sof(H00P)=FVAR(1)
3.a Aromatic/amide H refined with riding coordinates:
 C008(H008), C00D(H00D), C00E(H00E), C00F(H00F), C00G(H00G), C00H(H00H),
 C00I(H00I), C00L(H00M)
3.b Disordered Me refined with riding coordinates:
 C00M(H00N,H00O,H00P,H00Q,H00R,H00S)
3.c Idealised Me refined as rotating group:
 C00J(H00A,H00B,H00C), C00K(H00J,H00K,H00L), C00N(H00T,H00U,H00V)
3.d Idealised tetrahedral OH refined as rotating group:
 O001(H001)
;
_olex2_submission_special_instructions 'No special instructions were received'
_oxdiff_exptl_absorpt_empirical_details
;
Empirical correction (ABSPACK) includes:
- Absorption correction using spherical harmonics
- Frame scaling
;
_oxdiff_exptl_absorpt_empirical_full_max 3.376
_oxdiff_exptl_absorpt_empirical_full_min 0.496

loop_
_space_group_symop_operation_xyz
'x, y, z'
'-x+1/2, y+1/2, -z+1/2'
'-x, -y, -z'
'x-1/2, -y-1/2, z-1/2'

loop_
_atom_site_label
_atom_site_type_symbol
_atom_site_fract_x
_atom_site_fract_y
_atom_site_fract_z
_atom_site_U_iso_or_equiv
_atom_site_adp_type
_atom_site_occupancy
_atom_site_site_symmetry_order
_atom_site_calc_flag
_atom_site_refinement_flags_posn
_atom_site_refinement_flags_adp
_atom_site_refinement_flags_occupancy
_atom_site_disorder_assembly
_atom_site_disorder_group
O001 O 0.19714(10) 0.69187(6) 0.71966(10) 0.0461(3) Uani 1 1 d . . . . .
H001 H 0.162911 0.697647 0.634671 0.069 Uiso 1 1 calc GR . . . .
O002 O 0.15604(13) 0.62524(8) 0.92531(12) 0.0643(3) Uani 1 1 d . . . . .
N003 N 0.11624(11) 0.66048(7) 0.44256(12) 0.0437(3) Uani 1 1 d . . . . .
C004 C 0.36840(13) 0.62280(7) 0.57672(13) 0.0372(3) Uani 1 1 d . . . . .
C005 C 0.32541(12) 0.58013(7) 0.68101(13) 0.0377(3) Uani 1 1 d . . . . .
C006 C 0.24964(13) 0.61823(8) 0.75121(13) 0.0385(3) Uani 1 1 d . . . . .
C007 C 0.52011(13) 0.62624(7) 0.59790(13) 0.0392(3) Uani 1 1 d . . . . .
C008 C 0.36666(14) 0.50264(8) 0.71556(14) 0.0431(3) Uani 1 1 d . . . . .
H008 H 0.411778 0.475811 0.665389 0.052 Uiso 1 1 calc R . . . .
C009 C 0.22649(14) 0.58072(9) 0.86099(14) 0.0444(3) Uani 1 1 d . . . . .
C00A C 0.26811(13) 0.66276(7) 0.46438(13) 0.0391(3) Uani 1 1 d . . . . .
C00B C 0.56413(14) 0.67128(8) 0.50572(14) 0.0438(3) Uani 1 1 d . . . . .
C00C C 0.34201(15) 0.46492(8) 0.82252(14) 0.0466(3) Uani 1 1 d . . . . .
C00D C 0.31466(15) 0.70786(9) 0.37573(15) 0.0473(3) Uani 1 1 d . . . . .
H00D H 0.246283 0.735117 0.302244 0.057 Uiso 1 1 calc R . . . .
C00E C 0.27311(15) 0.50570(9) 0.89579(14) 0.0488(3) Uani 1 1 d . . . . .
H00E H 0.258420 0.481691 0.969609 0.059 Uiso 1 1 calc R . . . .
C00F C 0.63275(15) 0.59013(9) 0.71163(16) 0.0492(3) Uani 1 1 d . . . . .
H00F H 0.608819 0.562210 0.776557 0.059 Uiso 1 1 calc R . . . .
C00G C 0.45833(16) 0.71202(9) 0.39632(15) 0.0501(3) Uani 1 1 d . . . . .
H00G H 0.486743 0.742321 0.336986 0.060 Uiso 1 1 calc R . . . .
C00H C 0.71387(15) 0.67597(10) 0.52711(17) 0.0535(4) Uani 1 1 d . . . . .
H00H H 0.741550 0.705578 0.466466 0.064 Uiso 1 1 calc R . . . .
C00I C 0.77572(16) 0.59552(10) 0.72777(18) 0.0576(4) Uani 1 1 d . . . . .
H00I H 0.846841 0.570386 0.802347 0.069 Uiso 1 1 calc R . . . .
C00J C 0.02312(16) 0.72010(11) 0.35077(17) 0.0575(4) Uani 1 1 d . . . . .
H00A H 0.067856 0.770072 0.377871 0.086 Uiso 1 1 calc GR . . . .
H00B H -0.070253 0.719854 0.358203 0.086 Uiso 1 1 calc GR . . . .
H00C H 0.010646 0.709505 0.256010 0.086 Uiso 1 1 calc GR . . . .
C00K C 0.04897(16) 0.58384(10) 0.40404(18) 0.0573(4) Uani 1 1 d . . . . .
H00J H 0.031353 0.573448 0.307988 0.086 Uiso 1 1 calc GR . . . .
H00K H -0.041735 0.582802 0.416770 0.086 Uiso 1 1 calc GR . . . .
H00L H 0.113204 0.545024 0.462102 0.086 Uiso 1 1 calc GR . . . .
C00L C 0.81694(15) 0.63826(11) 0.63385(18) 0.0576(4) Uani 1 1 d . . . . .
H00M H 0.914292 0.640626 0.644945 0.069 Uiso 1 1 calc R . . . .
C00M C 0.3900(2) 0.38244(10) 0.86125(19) 0.0638(4) Uani 1 1 d . . . . .
H00N H 0.363728 0.366361 0.937052 0.077 Uiso 0.33(2) 1 calc R . P . .
H00O H 0.343133 0.349330 0.782160 0.077 Uiso 0.33(2) 1 calc R . P . .
H00P H 0.493845 0.378967 0.889251 0.077 Uiso 0.33(2) 1 calc R . P . .
H00Q H 0.436743 0.363411 0.801924 0.077 Uiso 0.67(2) 1 calc R . P . .
H00R H 0.457338 0.380441 0.956815 0.077 Uiso 0.67(2) 1 calc R . P . .
H00S H 0.306626 0.350805 0.849725 0.077 Uiso 0.67(2) 1 calc R . P . .
C00N C 0.1516(3) 0.59891(13) 1.0505(2) 0.0783(6) Uani 1 1 d . . . . .
H00T H 0.096686 0.551530 1.034342 0.117 Uiso 1 1 calc GR . . . .
H00U H 0.105946 0.637390 1.087128 0.117 Uiso 1 1 calc GR . . . .
H00V H 0.249068 0.589671 1.116463 0.117 Uiso 1 1 calc GR . . . .

loop_
_atom_site_aniso_label
_atom_site_aniso_U_11
_atom_site_aniso_U_22
_atom_site_aniso_U_33
_atom_site_aniso_U_23
_atom_site_aniso_U_13
_atom_site_aniso_U_12
O001 0.0485(5) 0.0437(5) 0.0495(5) 0.0015(4) 0.0226(4) 0.0063(4)
O002 0.0759(7) 0.0759(8) 0.0544(6) 0.0074(5) 0.0399(6) 0.0165(6)
N003 0.0323(5) 0.0511(7) 0.0466(6) 0.0048(5) 0.0141(4) 0.0007(4)
C004 0.0355(6) 0.0373(6) 0.0411(6) -0.0012(5) 0.0173(5) -0.0010(5)
C005 0.0326(6) 0.0399(7) 0.0403(6) 0.0006(5) 0.0138(5) -0.0021(5)
C006 0.0331(5) 0.0409(7) 0.0407(6) -0.0004(5) 0.0134(5) -0.0022(5)
C007 0.0365(6) 0.0400(7) 0.0443(7) -0.0049(5) 0.0190(5) -0.0012(5)
C008 0.0410(6) 0.0406(7) 0.0478(7) 0.0004(5) 0.0174(5) -0.0005(5)
C009 0.0399(6) 0.0549(8) 0.0400(6) 0.0006(6) 0.0172(5) -0.0010(6)
C00A 0.0350(6) 0.0416(7) 0.0421(6) -0.0008(5) 0.0165(5) -0.0011(5)
C00B 0.0399(7) 0.0487(7) 0.0483(7) -0.0045(6) 0.0231(5) -0.0036(5)
C00C 0.0441(7) 0.0425(7) 0.0471(7) 0.0049(5) 0.0107(5) -0.0037(6)
C00D 0.0447(7) 0.0524(8) 0.0453(7) 0.0087(6) 0.0179(6) 0.0014(6)
C00E 0.0483(7) 0.0562(8) 0.0408(7) 0.0086(6) 0.0161(6) -0.0064(6)
C00F 0.0381(7) 0.0548(8) 0.0547(8) 0.0049(6) 0.0179(6) 0.0029(6)
C00G 0.0492(7) 0.0566(9) 0.0512(7) 0.0064(6) 0.0269(6) -0.0052(6)
C00H 0.0436(7) 0.0655(10) 0.0603(9) -0.0083(7) 0.0299(7) -0.0086(7)
C00I 0.0378(7) 0.0641(10) 0.0667(9) 0.0019(8) 0.0153(6) 0.0052(6)
C00J 0.0427(7) 0.0715(11) 0.0565(8) 0.0125(7) 0.0171(6) 0.0134(7)
C00K 0.0421(7) 0.0637(10) 0.0626(9) -0.0015(7) 0.0162(6) -0.0119(7)
C00L 0.0342(6) 0.0731(11) 0.0700(10) -0.0119(8) 0.0252(6) -0.0039(7)
C00M 0.0741(11) 0.0464(9) 0.0660(10) 0.0117(7) 0.0215(8) 0.0000(7)
C00N 0.0995(14) 0.0949(15) 0.0550(10) 0.0049(9) 0.0458(10) 0.0102(11)

loop_
_atom_type_symbol
_atom_type_description
_atom_type_scat_dispersion_real
_atom_type_scat_dispersion_imag
_atom_type_scat_source
C C 0.0181 0.0091 'International Tables Vol C Tables 4.2.6.8 and 6.1.1.4'
H H 0.0000 0.0000 'International Tables Vol C Tables 4.2.6.8 and 6.1.1.4'
N N 0.0311 0.0180 'International Tables Vol C Tables 4.2.6.8 and 6.1.1.4'
O O 0.0492 0.0322 'International Tables Vol C Tables 4.2.6.8 and 6.1.1.4'

loop_
_exptl_crystal_face_index_h
_exptl_crystal_face_index_k
_exptl_crystal_face_index_l
_exptl_crystal_face_perp_dist
-6 -2 1 0.1101
-2 -1 -5 0.0835
3 1 -7 0.0776
6 2 -5 0.1086
0 0 6 0.0569
1 -11 0 0.0174
-1 9 4 0.0707
-2 11 1 0.0470
-2 9 -2 0.0483
4 -8 -3 0.0280
3 -10 1 0.0067

loop_
_geom_angle_atom_site_label_1
_geom_angle_atom_site_label_2
_geom_angle_atom_site_label_3
_geom_angle
_geom_angle_site_symmetry_1
_geom_angle_site_symmetry_3
_geom_angle_publ_flag
C009 O002 C00N 118.48(14) . . ?
C00A N003 C00J 116.49(11) . . ?
C00A N003 C00K 114.13(11) . . ?
C00J N003 C00K 110.33(12) . . ?
C007 C004 C005 118.85(11) . . ?
C00A C004 C005 122.45(11) . . ?
C00A C004 C007 118.61(11) . . ?
C006 C005 C004 120.41(11) . . ?
C006 C005 C008 118.53(11) . . ?
C008 C005 C004 120.98(11) . . ?
O001 C006 C005 123.07(11) . . ?
O001 C006 C009 117.17(11) . . ?
C005 C006 C009 119.76(12) . . ?
C00B C007 C004 119.61(12) . . ?
C00F C007 C004 123.62(12) . . ?
C00F C007 C00B 116.69(11) . . ?
C00C C008 C005 121.77(12) . . ?
O002 C009 C006 114.26(13) . . ?
O002 C009 C00E 125.57(12) . . ?
C00E C009 C006 120.18(12) . . ?
C004 C00A N003 119.28(11) . . ?
C004 C00A C00D 120.69(11) . . ?
C00D C00A N003 119.98(11) . . ?
C00G C00B C007 119.18(12) . . ?
C00G C00B C00H 120.81(13) . . ?
C00H C00B C007 119.99(13) . . ?
C008 C00C C00E 118.40(13) . . ?
C008 C00C C00M 121.41(14) . . ?
C00E C00C C00M 120.18(13) . . ?
C00G C00D C00A 120.89(13) . . ?
C009 C00E C00C 121.19(12) . . ?
C00I C00F C007 121.43(14) . . ?
C00D C00G C00B 120.98(12) . . ?
C00L C00H C00B 121.28(14) . . ?
C00F C00I C00L 121.17(15) . . ?
C00H C00L C00I 119.36(13) . . ?

loop_
_geom_bond_atom_site_label_1
_geom_bond_atom_site_label_2
_geom_bond_distance
_geom_bond_site_symmetry_2
_geom_bond_publ_flag
O001 C006 1.3628(16) . ?
O002 C009 1.3721(17) . ?
O002 C00N 1.393(2) . ?
N003 C00A 1.4376(15) . ?
N003 C00J 1.4630(19) . ?
N003 C00K 1.464(2) . ?
C004 C005 1.4997(16) . ?
C004 C007 1.4384(17) . ?
C004 C00A 1.3899(18) . ?
C005 C006 1.3964(17) . ?
C005 C008 1.4020(18) . ?
C006 C009 1.4034(18) . ?
C007 C00B 1.4248(18) . ?
C007 C00F 1.4199(19) . ?
C008 C00C 1.3867(19) . ?
C009 C00E 1.374(2) . ?
C00A C00D 1.4110(18) . ?
C00B C00G 1.403(2) . ?
C00B C00H 1.4195(18) . ?
C00C C00E 1.393(2) . ?
C00C C00M 1.504(2) . ?
C00D C00G 1.3615(19) . ?
C00F C00I 1.368(2) . ?
C00H C00L 1.351(2) . ?
C00I C00L 1.402(2) . ?

loop_
_exptl_oxdiff_crystal_face_indexfrac_h
_exptl_oxdiff_crystal_face_indexfrac_k
_exptl_oxdiff_crystal_face_indexfrac_l
_exptl_oxdiff_crystal_face_x
_exptl_oxdiff_crystal_face_y
_exptl_oxdiff_crystal_face_z
-6.1641 -1.9044 0.9842 0.2695 0.1147 0.9562
-1.5875 -0.6460 -5.3771 0.9047 0.3766 0.1993
2.5380 0.6095 -6.7258 0.8267 0.3424 -0.4465
5.9259 1.7288 -4.6412 0.2891 0.1175 -0.9501
0.2680 0.2525 6.1025 -0.9234 -0.3838 0.0097
1.0279 -11.0360 -0.3126 -0.3838 0.9234 0.0094
-0.7458 9.0555 3.8725 -0.2322 -0.9726 0.0094
-1.6373 10.8128 0.5917 0.3822 -0.9200 0.0872
-2.1134 8.9845 -2.2406 0.7836 -0.6002 0.1608
4.0769 -8.0821 -3.3669 -0.0700 0.8536 -0.5162
2.7813 -9.5203 0.7359 -0.6277 0.7318 -0.2655
